data_9003808
loop_
_publ_author_name
'Chen, J.'
'Liu, H.'
'Martin, C. D.'
'Parise, J. B.'
'Weidner, D. J.'

_publ_section_title
;
 Crystal chemistry of NaMgF3 perovskite and high pressure and temperature
 Sample: P = 4 GPa, T = 600 C
;
_journal_name_full 'American Mineralogist'
_journal_page_first 1534
_journal_page_last 1539
_journal_paper_doi 10.2138/am.2005.1708
_journal_volume 90
_journal_year 2005
_chemical_formula_sum 'F3 Mg Na'
_chemical_name_mineral Neighborite
_space_group_IT_number 62
_symmetry_space_group_name_Hall '-P 2c 2ab'
_symmetry_space_group_name_H-M 'P b n m'
_cell_angle_alpha 90
_cell_angle_beta 90
_cell_angle_gamma 90
_cell_length_a 5.3678
_cell_length_b 5.4440
_cell_length_c 7.6587
_cell_formula_units_Z 4
_cell_volume 223.805
_database_code_amcsd 0003927
_diffrn_ambient_pressure 4e+06
_diffrn_ambient_temperature 873.15
_exptl_crystal_density_diffrn 3.095
_cod_original_formula_sum 'Na Mg F3'
_cod_database_code 9003808

loop_
_space_group_symop_operation_xyz
x,y,z
x,y,1/2-z
-x,-y,1/2+z
1/2+x,1/2-y,1/2+z
1/2-x,1/2+y,1/2-z
1/2-x,1/2+y,z
1/2+x,1/2-y,-z
-x,-y,-z

loop_
_atom_site_label
_atom_site_fract_x
_atom_site_fract_y
_atom_site_fract_z
_atom_site_U_iso_or_equiv
Na 0.99300 0.02960 0.25000 0.05100
Mg 0.00000 0.50000 0.00000 0.02100
F1 0.07880 0.47830 0.25000 0.03600
F2 0.70170 0.29700 0.04080 0.03500

loop_
_cod_related_entry_id
_cod_related_entry_database
_cod_related_entry_code
1 AMCSD 0003927
